data_7105436
loop_
_publ_author_name
'Cresswell, Ammie L'
'Piepenbrock, Marc-Oliver M'
'Steed, Jonathan W'

_publ_section_title
;
 A water soluble, anion-binding zwitterionic capsule based on
 electrostatic interactions between self-complementary hemispheres.
;
_journal_issue 16
_journal_name_full 'Chemical communications (Cambridge, England)'
_journal_page_first 2787
_journal_page_last 2789
_journal_paper_doi 10.1039/b926149d
_journal_volume 46
_journal_year 2010
_chemical_formula_sum 'C66 H92 Br N6 Na O25'
_chemical_formula_weight 1472.36
_chemical_name_common Ammie
_chemical_name_systematic
;
?
;
_space_group_IT_number 146
_symmetry_cell_setting trigonal
_symmetry_space_group_name_Hall 'R 3'
_symmetry_space_group_name_H-M 'R 3 :H'
_atom_sites_solution_hydrogens geom
_atom_sites_solution_primary direct
_atom_sites_solution_secondary difmap
_audit_creation_method SHELXL-97
_cell_angle_alpha 90.00
_cell_angle_beta 90.00
_cell_angle_gamma 120.00
_cell_formula_units_Z 3
_cell_length_a 17.636(3)
_cell_length_b 17.636(3)
_cell_length_c 20.817(4)
_cell_measurement_reflns_used 966
_cell_measurement_temperature 120(2)
_cell_measurement_theta_max 61.608
_cell_measurement_theta_min 4.619
_cell_volume 5607.2(17)
_computing_cell_refinement 'SMART V5.625 (Bruker, 2001)'
_computing_data_collection 'SMART V5.625 (Bruker, 2001)'
_computing_data_reduction 'SAINT+ NT V6.22 (Bruker, 2001)'
_computing_molecular_graphics 'XSeed interface to POVRay'
_computing_publication_material 'CIFTAB (Sheldrick, 1997)'
_computing_structure_refinement 'SHELXL-97 (Sheldrick, 1997)'
_computing_structure_solution 'SHELXS-97 (Sheldrick, 1990)'
_diffrn_ambient_temperature 120(2)
_diffrn_measured_fraction_theta_full 0.971
_diffrn_measured_fraction_theta_max 0.971
_diffrn_measurement_device_type 'SMART 6000'
_diffrn_measurement_method \w
_diffrn_radiation_monochromator graphite
_diffrn_radiation_source 'fine-focus sealed tube'
_diffrn_radiation_type MoK\a
_diffrn_radiation_wavelength 0.71073
_diffrn_reflns_av_R_equivalents 0.0484
_diffrn_reflns_av_sigmaI/netI 0.0582
_diffrn_reflns_limit_h_max 22
_diffrn_reflns_limit_h_min -22
_diffrn_reflns_limit_k_max 22
_diffrn_reflns_limit_k_min -22
_diffrn_reflns_limit_l_max 27
_diffrn_reflns_limit_l_min -27
_diffrn_reflns_number 18976
_diffrn_reflns_theta_full 27.50
_diffrn_reflns_theta_max 27.50
_diffrn_reflns_theta_min 2.84
_diffrn_standards_decay_% 0
_diffrn_standards_number 0
_exptl_absorpt_coefficient_mu 0.635
_exptl_absorpt_correction_type empirical
_exptl_crystal_colour colourless
_exptl_crystal_density_diffrn 1.308
_exptl_crystal_density_method 'not measured'
_exptl_crystal_description cube
_exptl_crystal_F_000 2328
_exptl_crystal_size_max 0.13
_exptl_crystal_size_mid 0.12
_exptl_crystal_size_min 0.12
_refine_diff_density_max 0.713
_refine_diff_density_min -0.522
_refine_diff_density_rms 0.075
_refine_ls_abs_structure_details 'Flack H D (1983), Acta Cryst. A39, 876-881'
_refine_ls_abs_structure_Flack 0.517(16)
_refine_ls_extinction_method none
_refine_ls_goodness_of_fit_ref 1.004
_refine_ls_hydrogen_treatment noref
_refine_ls_matrix_type full
_refine_ls_number_parameters 343
_refine_ls_number_reflns 5532
_refine_ls_number_restraints 91
_refine_ls_restrained_S_all 1.005
_refine_ls_R_factor_all 0.0701
_refine_ls_R_factor_gt 0.0506
_refine_ls_shift/su_max 0.040
_refine_ls_shift/su_mean 0.005
_refine_ls_structure_factor_coef Fsqd
_refine_ls_weighting_details 'calc w=1/[\s^2^(Fo^2^)+(0.0842P)^2^+0.0000P] where P=(Fo^2^+2Fc^2^)/3'
_refine_ls_weighting_scheme calc
_refine_ls_wR_factor_gt 0.1246
_refine_ls_wR_factor_ref 0.1351
_reflns_number_gt 4283
_reflns_number_total 5532
_reflns_threshold_expression >2sigma(I)
_cod_data_source_file b926149d.txt
_cod_data_source_block SRV126M.CIF
_cod_original_cell_volume 5607.2(16)
_cod_original_sg_symbol_H-M R3
_cod_database_code 7105436

loop_
_symmetry_equiv_pos_as_xyz
'x, y, z'
'-y, x-y, z'
'-x+y, -x, z'
'x+2/3, y+1/3, z+1/3'
'-y+2/3, x-y+1/3, z+1/3'
'-x+y+2/3, -x+1/3, z+1/3'
'x+1/3, y+2/3, z+2/3'
'-y+1/3, x-y+2/3, z+2/3'
'-x+y+1/3, -x+2/3, z+2/3'

loop_
_atom_site_label
_atom_site_type_symbol
_atom_site_fract_x
_atom_site_fract_y
_atom_site_fract_z
_atom_site_U_iso_or_equiv
_atom_site_adp_type
_atom_site_occupancy
_atom_site_symmetry_multiplicity
_atom_site_calc_flag
_atom_site_refinement_flags
_atom_site_disorder_assembly
_atom_site_disorder_group
Br1 Br 0.6667 0.3333 0.01764(8) 0.02425(14) Uani 1 3 d S . .
O1 O 0.3942(5) 0.0630(4) -0.0649(3) 0.0520(17) Uani 1 1 d U . .
N1 N 0.4418(4) 0.1745(4) 0.1606(3) 0.0241(13) Uani 1 1 d . . .
C1 C 0.5322(5) 0.4218(6) 0.2887(4) 0.049(2) Uani 1 1 d . . .
H1A H 0.4964 0.3632 0.3070 0.073 Uiso 1 1 calc R . .
H1B H 0.4987 0.4524 0.2885 0.073 Uiso 1 1 calc R . .
H1C H 0.5852 0.4549 0.3146 0.073 Uiso 1 1 calc R . .
O2 O 0.2757(4) -0.0402(4) -0.0137(3) 0.0435(15) Uani 1 1 d U . .
N2 N 0.5997(4) 0.1071(4) -0.1203(3) 0.0206(12) Uani 1 1 d . . .
C2 C 0.5561(5) 0.4145(5) 0.2243(3) 0.0290(16) Uani 1 1 d . . .
H2A H 0.5888 0.4737 0.2052 0.035 Uiso 1 1 calc R . .
H2B H 0.5021 0.3802 0.1987 0.035 Uiso 1 1 calc R . .
O3 O 0.6676(5) 0.0602(5) 0.0982(3) 0.059(2) Uani 1 1 d U . .
C3 C 0.6117(4) 0.3712(4) 0.2193(3) 0.0200(14) Uani 1 1 d . . .
O4 O 0.6465(4) -0.0612(4) 0.0502(3) 0.0440(15) Uani 1 1 d U . .
C4 C 0.5768(4) 0.2820(4) 0.2183(3) 0.0212(14) Uani 1 1 d . . .
C5 C 0.4781(5) 0.2226(5) 0.2208(3) 0.0276(16) Uani 1 1 d . . .
H5A H 0.4632 0.1801 0.2563 0.033 Uiso 1 1 calc R . .
H5B H 0.4505 0.2583 0.2302 0.033 Uiso 1 1 calc R . .
C6 C 0.3737(6) 0.0898(5) 0.1592(4) 0.039(2) Uani 1 1 d . . .
H6 H 0.3488 0.0623 0.1990 0.046 Uiso 1 1 calc R . .
C7 C 0.3397(5) 0.0432(5) 0.1053(4) 0.0349(18) Uani 1 1 d . . .
H7 H 0.2919 -0.0151 0.1071 0.042 Uiso 1 1 calc R . .
C8 C 0.3775(5) 0.0836(5) 0.0447(3) 0.0295(17) Uani 1 1 d . . .
C9 C 0.4453(4) 0.1694(4) 0.0438(3) 0.0273(16) Uani 1 1 d . . .
H9 H 0.4702 0.1977 0.0042 0.033 Uiso 1 1 calc R . .
C10 C 0.4758(5) 0.2129(5) 0.1004(3) 0.0297(17) Uani 1 1 d . . .
H10 H 0.5223 0.2719 0.0992 0.036 Uiso 1 1 calc R . .
C11 C 0.3445(5) 0.0305(5) -0.0175(4) 0.040(2) Uani 1 1 d . . .
C12 C 0.4440(5) 0.1939(5) -0.2573(3) 0.0303(16) Uani 1 1 d . . .
H12A H 0.4648 0.2467 -0.2837 0.045 Uiso 1 1 calc R . .
H12B H 0.3799 0.1604 -0.2582 0.045 Uiso 1 1 calc R . .
H12C H 0.4673 0.1579 -0.2744 0.045 Uiso 1 1 calc R . .
C13 C 0.4765(5) 0.2212(5) -0.1851(3) 0.0255(15) Uani 1 1 d . . .
H13A H 0.4477 0.2519 -0.1662 0.031 Uiso 1 1 calc R . .
H13B H 0.4597 0.1679 -0.1593 0.031 Uiso 1 1 calc R . .
C14 C 0.5758(4) 0.2809(5) -0.1826(3) 0.0236(15) Uani 1 1 d . . .
C15 C 0.6283(4) 0.2402(4) -0.1840(3) 0.0213(14) Uani 1 1 d . . .
C16 C 0.5870(5) 0.1427(4) -0.1840(3) 0.0221(14) Uani 1 1 d . . .
H16A H 0.6127 0.1249 -0.2192 0.027 Uiso 1 1 calc R . .
H16B H 0.5235 0.1163 -0.1926 0.027 Uiso 1 1 calc R . .
C17 C 0.6133(5) 0.0392(5) -0.1252(3) 0.0284(16) Uani 1 1 d . . .
H17 H 0.6137 0.0143 -0.1656 0.034 Uiso 1 1 calc R . .
C18 C 0.6269(6) 0.0066(5) -0.0679(4) 0.037(2) Uani 1 1 d . . .
H18 H 0.6365 -0.0418 -0.0693 0.045 Uiso 1 1 calc R . .
C19 C 0.6267(5) 0.0417(4) -0.0110(3) 0.0263(16) Uani 1 1 d . . .
C20 C 0.6099(5) 0.1099(5) -0.0107(3) 0.0279(16) Uani 1 1 d . . .
H20 H 0.6082 0.1354 0.0291 0.033 Uiso 1 1 calc R . .
C21 C 0.5954(4) 0.1425(4) -0.0674(3) 0.0211(14) Uani 1 1 d . . .
H21 H 0.5828 0.1889 -0.0670 0.025 Uiso 1 1 calc R . .
C22 C 0.6496(5) 0.0132(4) 0.0513(3) 0.0344(18) Uani 1 1 d . . .
O1S O 0.1264(8) -0.1138(7) 0.0640(6) 0.083(4) Uani 0.67 1 d PU A 1
Na1 Na 0.2633(5) -0.2611(4) -0.1228(3) 0.0549(16) Uani 0.33 1 d P . 2
O6S O 0.2006(9) -0.2193(7) -0.0302(6) 0.097(5) Uani 0.67 1 d PU B 1
O7S O 0.3985(8) -0.0946(11) -0.1229(7) 0.126(6) Uani 0.67 1 d PU C 1
O8S O 0.1473(7) -0.2409(5) -0.1751(7) 0.114(4) Uani 0.67 1 d PU D 1
O6SA O 0.3333 -0.3333 -0.287(3) 0.139(17) Uani 0.33 3 d SPU E 2
O1SA O 0.3119(6) -0.2500(7) -0.2378(5) 0.052(2) Uani 0.33 1 d PU F 2
O2SA O 0.3333 -0.3333 -0.0265(16) 0.107(13) Uani 0.33 3 d SPU . 2
O4SA O 0.1767(12) -0.2795(11) -0.1877(8) 0.057(4) Uani 0.33 1 d PU G 2
O3SA O 0.4255(8) -0.1621(9) -0.1433(7) 0.070(4) Uani 0.33 1 d PU . 2
O2S O 0.3333 -0.3333 -0.038(2) 0.189(17) Uani 0.67 3 d SPU H 1
O3S O 0.3333 -0.3333 -0.2129(6) 0.107(5) Uani 0.67 3 d SPU I 1

loop_
_atom_site_aniso_label
_atom_site_aniso_U_11
_atom_site_aniso_U_22
_atom_site_aniso_U_33
_atom_site_aniso_U_23
_atom_site_aniso_U_13
_atom_site_aniso_U_12
Br1 0.02471(17) 0.02471(17) 0.0233(2) 0.000 0.000 0.01236(9)
O1 0.049(4) 0.048(4) 0.036(3) -0.010(3) -0.007(3) 0.006(3)
N1 0.021(3) 0.027(3) 0.022(2) 0.012(2) 0.0072(19) 0.010(2)
C1 0.031(4) 0.042(4) 0.073(5) -0.004(4) 0.001(3) 0.019(3)
O2 0.040(3) 0.032(3) 0.051(3) -0.014(2) -0.024(3) 0.012(3)
N2 0.022(3) 0.017(3) 0.023(2) 0.0104(18) 0.0058(19) 0.010(2)
C2 0.034(4) 0.028(4) 0.032(3) 0.000(3) 0.003(3) 0.020(3)
O3 0.102(6) 0.049(4) 0.037(3) 0.007(3) -0.011(3) 0.045(4)
C3 0.013(3) 0.032(4) 0.015(3) -0.009(2) -0.002(2) 0.010(3)
O4 0.058(4) 0.034(3) 0.050(3) 0.014(2) 0.013(3) 0.031(3)
C4 0.005(2) 0.033(3) 0.018(3) 0.006(2) 0.0037(19) 0.004(2)
C5 0.021(4) 0.035(4) 0.023(3) -0.005(3) -0.005(3) 0.011(3)
C6 0.031(4) 0.026(4) 0.043(4) 0.014(3) -0.004(3) 0.003(3)
C7 0.030(4) 0.028(4) 0.032(4) 0.004(3) -0.006(3) 0.004(3)
C8 0.032(4) 0.033(4) 0.025(3) 0.000(3) -0.005(3) 0.017(4)
C9 0.020(3) 0.020(3) 0.029(3) -0.003(2) -0.006(3) 0.001(3)
C10 0.041(4) 0.022(4) 0.026(3) 0.010(3) 0.007(3) 0.016(3)
C11 0.044(4) 0.034(4) 0.043(4) -0.024(3) -0.033(3) 0.021(3)
C12 0.037(4) 0.037(4) 0.026(3) -0.025(2) -0.027(2) 0.025(3)
C13 0.023(3) 0.020(3) 0.032(3) -0.008(2) -0.002(3) 0.010(3)
C14 0.020(3) 0.039(4) 0.018(3) -0.006(2) 0.004(2) 0.019(3)
C15 0.021(3) 0.039(4) 0.015(3) 0.002(2) 0.000(2) 0.023(3)
C16 0.027(4) 0.019(3) 0.022(3) -0.007(2) -0.001(2) 0.013(3)
C17 0.039(4) 0.025(4) 0.024(3) 0.000(3) 0.006(3) 0.018(3)
C18 0.050(5) 0.033(4) 0.044(4) 0.013(3) 0.020(4) 0.033(4)
C19 0.024(4) 0.019(3) 0.038(4) 0.013(3) 0.014(3) 0.013(3)
C20 0.023(3) 0.032(4) 0.023(3) -0.004(3) 0.005(2) 0.010(3)
C21 0.028(4) 0.007(3) 0.024(3) 0.004(2) 0.000(2) 0.006(3)
C22 0.035(4) 0.021(3) 0.044(4) -0.002(3) 0.012(3) 0.012(3)
O1S 0.063(7) 0.045(6) 0.087(7) -0.021(5) 0.022(5) -0.015(5)
Na1 0.078(4) 0.045(3) 0.047(3) 0.005(3) 0.009(3) 0.035(3)
O6S 0.085(9) 0.036(6) 0.126(11) -0.027(6) 0.001(7) -0.003(5)
O7S 0.072(9) 0.199(15) 0.132(9) -0.089(10) -0.029(7) 0.086(10)
O8S 0.070(5) 0.026(3) 0.220(10) 0.025(4) -0.071(6) 0.005(3)
O6SA 0.150(19) 0.150(19) 0.12(3) 0.000 0.000 0.075(9)
O1SA 0.048(5) 0.059(6) 0.045(5) -0.003(4) -0.004(4) 0.024(5)
O2SA 0.155(19) 0.155(19) 0.012(9) 0.000 0.000 0.077(10)
O4SA 0.072(9) 0.044(7) 0.065(8) -0.027(6) -0.026(6) 0.038(7)
O3SA 0.045(7) 0.073(8) 0.100(11) 0.035(7) 0.007(7) 0.036(6)
O2S 0.189(18) 0.189(18) 0.19(3) 0.000 0.000 0.094(9)
O3S 0.142(8) 0.142(8) 0.037(6) 0.000 0.000 0.071(4)

loop_
_atom_type_symbol
_atom_type_description
_atom_type_scat_dispersion_real
_atom_type_scat_dispersion_imag
_atom_type_scat_source
C C 0.0033 0.0016 'International Tables Vol C Tables 4.2.6.8 and 6.1.1.4'
H H 0.0000 0.0000 'International Tables Vol C Tables 4.2.6.8 and 6.1.1.4'
N N 0.0061 0.0033 'International Tables Vol C Tables 4.2.6.8 and 6.1.1.4'
O O 0.0106 0.0060 'International Tables Vol C Tables 4.2.6.8 and 6.1.1.4'
Br Br -0.2901 2.4595 'International Tables Vol C Tables 4.2.6.8 and 6.1.1.4'
Na Na 0.0362 0.0249 'International Tables Vol C Tables 4.2.6.8 and 6.1.1.4'

loop_
_geom_angle_atom_site_label_1
_geom_angle_atom_site_label_2
_geom_angle_atom_site_label_3
_geom_angle
_geom_angle_site_symmetry_1
_geom_angle_site_symmetry_3
_geom_angle_publ_flag
C6 N1 C10 115.8(6) . . ?
C6 N1 C5 122.6(6) . . ?
C10 N1 C5 121.6(6) . . ?
C21 N2 C17 125.3(6) . . ?
C21 N2 C16 119.2(5) . . ?
C17 N2 C16 115.5(6) . . ?
C1 C2 C3 113.7(7) . . ?
C4 C3 C4 116.6(6) . 3_665 ?
C4 C3 C2 123.0(6) . . ?
C4 C3 C2 120.4(6) 3_665 . ?
C3 C4 C3 123.4(6) . 2_655 ?
C3 C4 C5 119.6(6) . . ?
C3 C4 C5 116.9(6) 2_655 . ?
N1 C5 C4 112.8(6) . . ?
C7 C6 N1 124.3(7) . . ?
C6 C7 C8 118.4(8) . . ?
C9 C8 C7 119.1(6) . . ?
C9 C8 C11 120.9(7) . . ?
C7 C8 C11 119.9(7) . . ?
C10 C9 C8 119.2(7) . . ?
C9 C10 N1 123.1(7) . . ?
O2 C11 O1 128.6(7) . . ?
O2 C11 C8 116.3(7) . . ?
O1 C11 C8 115.0(7) . . ?
C14 C13 C12 110.9(6) . . ?
C15 C14 C15 122.5(7) 3_665 . ?
C15 C14 C13 120.0(6) 3_665 . ?
C15 C14 C13 117.4(6) . . ?
C14 C15 C14 117.4(7) 2_655 . ?
C14 C15 C16 121.7(6) 2_655 . ?
C14 C15 C16 120.8(6) . . ?
C15 C16 N2 112.6(5) . . ?
N2 C17 C18 116.7(6) . . ?
C19 C18 C17 121.7(7) . . ?
C18 C19 C20 117.4(7) . . ?
C18 C19 C22 122.7(6) . . ?
C20 C19 C22 119.7(6) . . ?
C19 C20 C21 121.5(6) . . ?
N2 C21 C20 117.3(6) . . ?
O3 C22 O4 125.0(8) . . ?
O3 C22 C19 118.8(7) . . ?
O4 C22 C19 116.2(6) . . ?
O4SA Na1 O3SA 66.6(6) . 2_545 ?
O4SA Na1 O1SA 63.9(6) . . ?
O3SA Na1 O1SA 87.3(5) 2_545 . ?
O4SA Na1 O3SA 121.4(8) . . ?
O3SA Na1 O3SA 133.9(7) 2_545 . ?
O1SA Na1 O3SA 64.1(5) . . ?
O4SA Na1 O2SA 149.7(6) . . ?
O3SA Na1 O2SA 83.1(4) 2_545 . ?
O1SA Na1 O2SA 118.6(6) . . ?
O3SA Na1 O2SA 80.8(4) . . ?
O4SA Na1 Na1 134.6(5) . 3_655 ?
O3SA Na1 Na1 100.3(4) 2_545 3_655 ?
O1SA Na1 Na1 72.5(3) . 3_655 ?
O3SA Na1 Na1 38.8(4) . 3_655 ?
O2SA Na1 Na1 50.5(4) . 3_655 ?
O4SA Na1 Na1 102.7(5) . 2_545 ?
O3SA Na1 Na1 41.6(4) 2_545 2_545 ?
O1SA Na1 Na1 84.8(3) . 2_545 ?
O3SA Na1 Na1 97.6(4) . 2_545 ?
O2SA Na1 Na1 50.5(4) . 2_545 ?
Na1 Na1 Na1 60.0 3_655 2_545 ?
Na1 O2SA Na1 79.1(8) . 2_545 ?
Na1 O2SA Na1 79.1(8) . 3_655 ?
Na1 O2SA Na1 79.1(8) 2_545 3_655 ?
Na1 O3SA Na1 99.6(6) 3_655 . ?

loop_
_geom_bond_atom_site_label_1
_geom_bond_atom_site_label_2
_geom_bond_distance
_geom_bond_site_symmetry_2
_geom_bond_publ_flag
O1 C11 1.253(10) . ?
N1 C6 1.371(9) . ?
N1 C10 1.408(8) . ?
N1 C5 1.468(9) . ?
C1 C2 1.431(11) . ?
O2 C11 1.233(10) . ?
N2 C21 1.287(8) . ?
N2 C17 1.339(9) . ?
N2 C16 1.531(8) . ?
C2 C3 1.518(9) . ?
O3 C22 1.217(9) . ?
C3 C4 1.372(9) . ?
C3 C4 1.432(8) 3_665 ?
O4 C22 1.286(9) . ?
C4 C3 1.432(8) 2_655 ?
C4 C5 1.519(9) . ?
C6 C7 1.343(11) . ?
C7 C8 1.438(10) . ?
C8 C9 1.383(10) . ?
C8 C11 1.531(9) . ?
C9 C10 1.361(10) . ?
C12 C13 1.595(9) . ?
C13 C14 1.527(9) . ?
C14 C15 1.395(9) 3_665 ?
C14 C15 1.430(8) . ?
C15 C14 1.395(9) 2_655 ?
C15 C16 1.495(9) . ?
C17 C18 1.396(10) . ?
C18 C19 1.338(10) . ?
C19 C20 1.376(10) . ?
C19 C22 1.516(10) . ?
C20 C21 1.390(9) . ?
Na1 O4SA 1.940(18) . ?
Na1 O3SA 2.393(14) 2_545 ?
Na1 O1SA 2.516(12) . ?
Na1 O3SA 2.534(15) . ?
Na1 O2SA 2.96(2) . ?
Na1 Na1 3.764(11) 3_655 ?
Na1 Na1 3.764(11) 2_545 ?
O2SA Na1 2.96(2) 2_545 ?
O2SA Na1 2.96(2) 3_655 ?
O3SA Na1 2.393(14) 3_655 ?
